data_4330706
loop_
_publ_author_name
'Prinson P. Samuel'
'Ramachandran Azhakar'
'Rajendra S. Ghadwal'
'Sakya S. Sen'
'Herbert W. Roesky'
'Markus Granitzka'
'Julia Matussek'
'Regine Herbst-Irmer'
'Dietmar Stalke'

_publ_section_title
;
 Stable Silaimines with Three- and Four-Coordinate Silicon Atoms
;
_journal_name_full 'Inorganic Chemistry'
_journal_page_first 11049
_journal_page_last 11054
_journal_paper_doi 10.1021/ic301543y
_journal_volume 51
_journal_year 2012
_chemical_formula_moiety 'C24 H50 N4 Si4, 0.33 (C7 H8), 0.33(C7 H8), 0.33 (C7 H8)'
_chemical_formula_sum 'C31 H58 N4 Si4'
_chemical_formula_weight 599.17
_chemical_name_systematic
; 
 ? 
;
_space_group_IT_number 2
_symmetry_cell_setting triclinic
_symmetry_space_group_name_Hall '-P 1'
_symmetry_space_group_name_H-M 'P -1'
_atom_sites_solution_hydrogens geom
_atom_sites_solution_primary direct
_atom_sites_solution_secondary difmap
_audit_creation_method SHELXL-97
_cell_angle_alpha 87.86(2)
_cell_angle_beta 82.51(2)
_cell_angle_gamma 82.79(2)
_cell_formula_units_Z 6
_cell_length_a 13.270(3)
_cell_length_b 16.302(2)
_cell_length_c 25.857(2)
_cell_measurement_reflns_used 9067
_cell_measurement_temperature 100(2)
_cell_measurement_theta_max 26.0245
_cell_measurement_theta_min 2.3635
_cell_volume 5500.8(15)
_computing_cell_refinement 'SAINT V7.68A'
_computing_data_collection 'APEX2 v2011.2'
_computing_data_reduction 'SAINT V7.68A'
_computing_molecular_graphics 'shelXle v0.477'
_computing_structure_refinement 'SHELXL-97 (Sheldrick, 2008)'
_computing_structure_solution 'SHELXS-97 (Sheldrick, 2008)'
_diffrn_ambient_temperature 100(2)
_diffrn_measured_fraction_theta_full 0.995
_diffrn_measured_fraction_theta_max 0.995
_diffrn_measurement_device_type 'Bruker Smart Apex II Quazar'
_diffrn_measurement_method 'omega scans'
_diffrn_radiation_monochromator 'mirror optics'
_diffrn_radiation_source 'INCOATEC Mo Microsource'
_diffrn_radiation_type MoK\a
_diffrn_radiation_wavelength 0.71073
_diffrn_reflns_av_R_equivalents 0.0357
_diffrn_reflns_av_sigmaI/netI 0.0299
_diffrn_reflns_limit_h_max 16
_diffrn_reflns_limit_h_min -16
_diffrn_reflns_limit_k_max 20
_diffrn_reflns_limit_k_min -20
_diffrn_reflns_limit_l_max 31
_diffrn_reflns_limit_l_min -31
_diffrn_reflns_number 109850
_diffrn_reflns_theta_full 26.04
_diffrn_reflns_theta_max 26.04
_diffrn_reflns_theta_min 1.26
_exptl_absorpt_coefficient_mu 0.187
_exptl_absorpt_correction_T_max 0.7453
_exptl_absorpt_correction_T_min 0.6905
_exptl_absorpt_correction_type multi-scan
_exptl_absorpt_process_details SADABS-2008/2
_exptl_crystal_colour colorless
_exptl_crystal_density_diffrn 1.085
_exptl_crystal_description block
_exptl_crystal_F_000 1968
_exptl_crystal_size_max 0.15
_exptl_crystal_size_mid 0.08
_exptl_crystal_size_min 0.08
_refine_diff_density_max 0.401
_refine_diff_density_min -0.256
_refine_diff_density_rms 0.046
_refine_ls_extinction_method none
_refine_ls_goodness_of_fit_ref 1.036
_refine_ls_hydrogen_treatment constr
_refine_ls_matrix_type full
_refine_ls_number_parameters 1177
_refine_ls_number_reflns 21610
_refine_ls_number_restraints 415
_refine_ls_restrained_S_all 1.049
_refine_ls_R_factor_all 0.0489
_refine_ls_R_factor_gt 0.0368
_refine_ls_shift/su_max 0.001
_refine_ls_shift/su_mean 0.000
_refine_ls_structure_factor_coef Fsqd
_refine_ls_weighting_details 'calc w=1/[\s^2^(Fo^2^)+(0.0498P)^2^+1.8338P] where P=(Fo^2^+2Fc^2^)/3'
_refine_ls_weighting_scheme calc
_refine_ls_wR_factor_gt 0.0944
_refine_ls_wR_factor_ref 0.0995
_reflns_number_gt 17527
_reflns_number_total 21612
_reflns_threshold_expression >2sigma(I)
_cod_data_source_file ic301543y_si_001_4.cif
_cod_data_source_block 9
_cod_database_code 4330706

loop_
_symmetry_equiv_pos_as_xyz
'x, y, z'
'-x, -y, -z'

loop_
_atom_site_label
_atom_site_type_symbol
_atom_site_fract_x
_atom_site_fract_y
_atom_site_fract_z
_atom_site_U_iso_or_equiv
_atom_site_adp_type
_atom_site_occupancy
_atom_site_symmetry_multiplicity
_atom_site_calc_flag
_atom_site_refinement_flags
_atom_site_disorder_assembly
_atom_site_disorder_group
Si1 Si 0.67378(3) 0.23524(3) 0.043259(16) 0.01518(9) Uani 1 1 d . . .
N1 N 0.67414(10) 0.20667(8) -0.02480(5) 0.0167(3) Uani 1 1 d . . .
C1 C 0.76535(11) 0.16213(9) -0.02470(6) 0.0158(3) Uani 1 1 d . . .
Si2 Si 0.54337(4) 0.12374(3) 0.125047(18) 0.02412(11) Uani 1 1 d . . .
N2 N 0.79809(9) 0.17729(8) 0.02045(5) 0.0161(3) Uani 1 1 d . . .
C2 C 0.81913(12) 0.10597(10) -0.06641(6) 0.0178(3) Uani 1 1 d . . .
Si3 Si 0.60413(4) 0.38070(3) 0.106469(18) 0.02471(11) Uani 1 1 d . . .
N3 N 0.60098(10) 0.19265(8) 0.08708(5) 0.0224(3) Uani 1 1 d . . .
C3 C 0.89304(12) 0.13355(10) -0.10396(6) 0.0209(3) Uani 1 1 d . . .
H3 H 0.9118 0.1877 -0.1023 0.025 Uiso 1 1 calc R . .
Si4 Si 0.76121(4) 0.39985(3) 0.010442(18) 0.02269(11) Uani 1 1 d . . .
N4 N 0.67980(10) 0.33924(8) 0.04952(5) 0.0186(3) Uani 1 1 d . . .
C4 C 0.93925(13) 0.08154(11) -0.14386(6) 0.0256(4) Uani 1 1 d . . .
H4 H 0.9896 0.1003 -0.1696 0.031 Uiso 1 1 calc R . .
Si5 Si 0.01962(3) 0.44973(3) 0.281716(16) 0.01567(9) Uani 1 1 d . . .
N5 N 0.33324(9) 0.89331(8) 0.31424(5) 0.0158(3) Uani 1 1 d . . .
C5 C 0.91244(13) 0.00261(11) -0.14636(6) 0.0266(4) Uani 1 1 d . . .
H5 H 0.9443 -0.0327 -0.1737 0.032 Uiso 1 1 calc R . .
Si6 Si 0.16597(3) 0.58257(3) 0.236325(18) 0.02138(10) Uani 1 1 d . . .
N6 N 0.45522(9) 0.85471(8) 0.35959(5) 0.0160(3) Uani 1 1 d . . .
C6 C 0.83907(13) -0.02479(11) -0.10886(7) 0.0252(4) Uani 1 1 d . . .
H6 H 0.8210 -0.0791 -0.1105 0.030 Uiso 1 1 calc R . .
Si7 Si 0.12045(4) 0.32695(3) 0.207219(19) 0.02580(11) Uani 1 1 d . . .
N7 N 0.32570(10) 1.00972(8) 0.39874(5) 0.0181(3) Uani 1 1 d . . .
C7 C 0.79196(12) 0.02643(10) -0.06899(6) 0.0209(3) Uani 1 1 d . . .
H7 H 0.7413 0.0075 -0.0435 0.025 Uiso 1 1 calc R . .
Si8 Si -0.05185(3) 0.27513(3) 0.287497(17) 0.01924(10) Uani 1 1 d . . .
N8 N 0.25877(10) 0.85404(8) 0.42442(5) 0.0219(3) Uani 1 1 d . . .
C8 C 0.59657(12) 0.21157(10) -0.06168(6) 0.0202(3) Uani 1 1 d . . .
Si9 Si 0.32824(3) 0.90678(3) 0.384755(16) 0.01508(9) Uani 1 1 d . . .
N9 N -0.11002(10) 0.49834(8) 0.30422(5) 0.0166(3) Uani 1 1 d . . .
C9 C 0.64471(14) 0.21084(12) -0.11873(6) 0.0298(4) Uani 1 1 d . . .
H9A H 0.6832 0.1565 -0.1266 0.045 Uiso 1 1 calc R . .
H9B H 0.6912 0.2534 -0.1247 0.045 Uiso 1 1 calc R . .
H9C H 0.5907 0.2222 -0.1414 0.045 Uiso 1 1 calc R . .
Si10 Si 0.18722(3) 0.78525(3) 0.453660(17) 0.02113(10) Uani 1 1 d . . .
N10 N 0.00479(10) 0.45634(8) 0.35336(5) 0.0167(3) Uani 1 1 d . . .
C10 C 0.53234(14) 0.14032(12) -0.05010(7) 0.0322(4) Uani 1 1 d . . .
H10A H 0.5061 0.1392 -0.0129 0.048 Uiso 1 1 calc R . .
H10B H 0.5748 0.0880 -0.0592 0.048 Uiso 1 1 calc R . .
H10C H 0.4748 0.1480 -0.0707 0.048 Uiso 1 1 calc R . .
Si11 Si 0.41088(3) 1.07770(3) 0.370924(17) 0.01883(10) Uani 1 1 d . . .
N11 N 0.09491(11) 0.50549(8) 0.24752(5) 0.0226(3) Uani 1 1 d . . .
C11 C 0.52896(14) 0.29364(11) -0.05070(7) 0.0315(4) Uani 1 1 d . . .
H11A H 0.5022 0.2959 -0.0135 0.047 Uiso 1 1 calc R . .
H11B H 0.4718 0.2981 -0.0715 0.047 Uiso 1 1 calc R . .
H11C H 0.5695 0.3395 -0.0600 0.047 Uiso 1 1 calc R . .
Si12 Si 0.22927(4) 1.04446(3) 0.449830(18) 0.02295(11) Uani 1 1 d . . .
N12 N 0.02294(10) 0.35099(8) 0.25992(5) 0.0188(3) Uani 1 1 d . . .
C12 C 0.88646(12) 0.13668(10) 0.04556(6) 0.0185(3) Uani 1 1 d . . .
C13 C 0.98683(12) 0.15900(11) 0.01619(7) 0.0266(4) Uani 1 1 d . . .
H13A H 1.0441 0.1329 0.0338 0.040 Uiso 1 1 calc R . .
H13B H 0.9865 0.2192 0.0155 0.040 Uiso 1 1 calc R . .
H13C H 0.9945 0.1393 -0.0196 0.040 Uiso 1 1 calc R . .
C14 C 0.87202(14) 0.17031(11) 0.10070(6) 0.0280(4) Uani 1 1 d . . .
H14A H 0.9292 0.1464 0.1191 0.042 Uiso 1 1 calc R . .
H14B H 0.8076 0.1555 0.1195 0.042 Uiso 1 1 calc R . .
H14C H 0.8700 0.2306 0.0989 0.042 Uiso 1 1 calc R . .
C15 C 0.88596(13) 0.04302(10) 0.04878(7) 0.0238(4) Uani 1 1 d . . .
H15A H 0.8190 0.0301 0.0654 0.036 Uiso 1 1 calc R . .
H15B H 0.9393 0.0182 0.0695 0.036 Uiso 1 1 calc R . .
H15C H 0.8994 0.0207 0.0135 0.036 Uiso 1 1 calc R . .
C16 C 0.41435(15) 0.10962(14) 0.10733(8) 0.0429(5) Uani 1 1 d . . .
H16A H 0.3714 0.1631 0.1080 0.064 Uiso 1 1 calc R . .
H16B H 0.3821 0.0713 0.1325 0.064 Uiso 1 1 calc R . .
H16C H 0.4221 0.0870 0.0723 0.064 Uiso 1 1 calc R . .
C17 C 0.61608(17) 0.01751(12) 0.12512(10) 0.0506(6) Uani 1 1 d . . .
H17A H 0.5756 -0.0197 0.1473 0.076 Uiso 1 1 calc R . .
H17B H 0.6813 0.0197 0.1387 0.076 Uiso 1 1 calc R . .
H17C H 0.6294 -0.0030 0.0894 0.076 Uiso 1 1 calc R . .
C18 C 0.51967(18) 0.15544(14) 0.19511(7) 0.0467(5) Uani 1 1 d . . .
H18A H 0.5853 0.1557 0.2086 0.070 Uiso 1 1 calc R . .
H18B H 0.4797 0.1162 0.2157 0.070 Uiso 1 1 calc R . .
H18C H 0.4816 0.2110 0.1976 0.070 Uiso 1 1 calc R . .
C19 C 0.46665(14) 0.36790(12) 0.10823(7) 0.0336(4) Uani 1 1 d . . .
H19A H 0.4265 0.3998 0.1369 0.050 Uiso 1 1 calc R . .
H19B H 0.4578 0.3093 0.1136 0.050 Uiso 1 1 calc R . .
H19C H 0.4431 0.3879 0.0751 0.050 Uiso 1 1 calc R . .
C20 C 0.66043(16) 0.33795(12) 0.16565(7) 0.0362(5) Uani 1 1 d . . .
H20A H 0.6179 0.3606 0.1969 0.054 Uiso 1 1 calc R . .
H20B H 0.7298 0.3532 0.1645 0.054 Uiso 1 1 calc R . .
H20C H 0.6632 0.2776 0.1666 0.054 Uiso 1 1 calc R . .
C21 C 0.60390(17) 0.49586(11) 0.11003(8) 0.0412(5) Uani 1 1 d . . .
H21A H 0.5701 0.5148 0.1442 0.062 Uiso 1 1 calc R . .
H21B H 0.5669 0.5236 0.0826 0.062 Uiso 1 1 calc R . .
H21C H 0.6746 0.5091 0.1051 0.062 Uiso 1 1 calc R . .
C22 C 0.68839(15) 0.49498(11) -0.01529(8) 0.0336(4) Uani 1 1 d . . .
H22A H 0.6700 0.5355 0.0125 0.050 Uiso 1 1 calc R . .
H22B H 0.6260 0.4806 -0.0274 0.050 Uiso 1 1 calc R . .
H22C H 0.7310 0.5187 -0.0444 0.050 Uiso 1 1 calc R . .
C23 C 0.86382(15) 0.42661(12) 0.04789(8) 0.0351(4) Uani 1 1 d . . .
H23A H 0.9080 0.3761 0.0558 0.053 Uiso 1 1 calc R . .
H23B H 0.8323 0.4529 0.0805 0.053 Uiso 1 1 calc R . .
H23C H 0.9049 0.4648 0.0270 0.053 Uiso 1 1 calc R . .
C24 C 0.83015(14) 0.34824(11) -0.04941(7) 0.0295(4) Uani 1 1 d . . .
H24A H 0.8746 0.2992 -0.0394 0.044 Uiso 1 1 calc R . .
H24B H 0.8718 0.3867 -0.0697 0.044 Uiso 1 1 calc R . .
H24C H 0.7803 0.3317 -0.0706 0.044 Uiso 1 1 calc R . .
C25 C 0.42573(12) 0.84959(9) 0.31238(6) 0.0160(3) Uani 1 1 d . . .
C26 C 0.48378(12) 0.80230(10) 0.26751(6) 0.0180(3) Uani 1 1 d . . .
C27 C 0.55544(13) 0.83778(11) 0.23263(6) 0.0236(4) Uani 1 1 d . . .
H27 H 0.5669 0.8934 0.2366 0.028 Uiso 1 1 calc R . .
C28 C 0.61039(13) 0.79172(12) 0.19183(7) 0.0289(4) Uani 1 1 d . . .
H28 H 0.6590 0.8162 0.1678 0.035 Uiso 1 1 calc R . .
C29 C 0.59475(13) 0.71065(12) 0.18595(7) 0.0290(4) Uani 1 1 d . . .
H29 H 0.6332 0.6792 0.1582 0.035 Uiso 1 1 calc R . .
C30 C 0.52289(13) 0.67505(11) 0.22056(7) 0.0266(4) Uani 1 1 d . . .
H30 H 0.5117 0.6194 0.2164 0.032 Uiso 1 1 calc R . .
C31 C 0.46739(12) 0.72064(10) 0.26124(6) 0.0218(3) Uani 1 1 d . . .
H31 H 0.4181 0.6962 0.2849 0.026 Uiso 1 1 calc R . .
C32 C 0.26570(12) 0.91548(10) 0.27312(6) 0.0180(3) Uani 1 1 d . . .
C33 C 0.31934(14) 0.96363(11) 0.22818(7) 0.0282(4) Uani 1 1 d . . .
H33A H 0.3787 0.9283 0.2112 0.042 Uiso 1 1 calc R . .
H33B H 0.3422 1.0126 0.2417 0.042 Uiso 1 1 calc R . .
H33C H 0.2716 0.9809 0.2028 0.042 Uiso 1 1 calc R . .
C34 C 0.22885(13) 0.83879(10) 0.25367(7) 0.0246(4) Uani 1 1 d . . .
H34A H 0.1803 0.8553 0.2286 0.037 Uiso 1 1 calc R . .
H34B H 0.1950 0.8089 0.2832 0.037 Uiso 1 1 calc R . .
H34C H 0.2875 0.8027 0.2366 0.037 Uiso 1 1 calc R . .
C35 C 0.17282(13) 0.97054(11) 0.29957(7) 0.0272(4) Uani 1 1 d . . .
H35A H 0.1246 0.9868 0.2743 0.041 Uiso 1 1 calc R . .
H35B H 0.1953 1.0201 0.3125 0.041 Uiso 1 1 calc R . .
H35C H 0.1391 0.9400 0.3288 0.041 Uiso 1 1 calc R . .
C36 C 0.53927(12) 0.80493(10) 0.38393(6) 0.0193(3) Uani 1 1 d . . .
C37 C 0.54088(16) 0.84598(13) 0.43575(7) 0.0385(5) Uani 1 1 d . . .
H37A H 0.5556 0.9031 0.4293 0.058 Uiso 1 1 calc R . .
H37B H 0.5940 0.8154 0.4544 0.058 Uiso 1 1 calc R . .
H37C H 0.4740 0.8458 0.4569 0.058 Uiso 1 1 calc R . .
C38 C 0.64301(13) 0.80550(12) 0.35055(7) 0.0325(4) Uani 1 1 d . . .
H38A H 0.6429 0.7763 0.3181 0.049 Uiso 1 1 calc R . .
H38B H 0.6970 0.7778 0.3698 0.049 Uiso 1 1 calc R . .
H38C H 0.6557 0.8628 0.3423 0.049 Uiso 1 1 calc R . .
C39 C 0.51511(14) 0.71661(11) 0.39406(8) 0.0322(4) Uani 1 1 d . . .
H39A H 0.5148 0.6900 0.3607 0.048 Uiso 1 1 calc R . .
H39B H 0.4477 0.7170 0.4147 0.048 Uiso 1 1 calc R . .
H39C H 0.5673 0.6859 0.4132 0.048 Uiso 1 1 calc R . .
C40 C 0.24964(15) 0.67526(11) 0.45086(8) 0.0346(4) Uani 1 1 d . . .
H40A H 0.2692 0.6597 0.4144 0.052 Uiso 1 1 calc R . .
H40B H 0.2015 0.6387 0.4680 0.052 Uiso 1 1 calc R . .
H40C H 0.3109 0.6700 0.4688 0.052 Uiso 1 1 calc R . .
C41 C 0.15161(16) 0.80652(12) 0.52496(7) 0.0353(4) Uani 1 1 d . . .
H41A H 0.1163 0.8628 0.5292 0.053 Uiso 1 1 calc R . .
H41B H 0.2137 0.8009 0.5422 0.053 Uiso 1 1 calc R . .
H41C H 0.1062 0.7669 0.5407 0.053 Uiso 1 1 calc R . .
C42 C 0.06405(15) 0.78355(13) 0.42542(8) 0.0390(5) Uani 1 1 d . . .
H42A H 0.0792 0.7708 0.3883 0.058 Uiso 1 1 calc R . .
H42B H 0.0230 0.8378 0.4295 0.058 Uiso 1 1 calc R . .
H42C H 0.0257 0.7412 0.4437 0.058 Uiso 1 1 calc R . .
C43 C 0.09915(13) 1.02394(11) 0.43898(7) 0.0300(4) Uani 1 1 d . . .
H43A H 0.0816 1.0512 0.4064 0.045 Uiso 1 1 calc R . .
H43B H 0.0493 1.0456 0.4681 0.045 Uiso 1 1 calc R . .
H43C H 0.0979 0.9642 0.4368 0.045 Uiso 1 1 calc R . .
C44 C 0.21229(16) 1.16023(11) 0.45498(8) 0.0383(5) Uani 1 1 d . . .
H44A H 0.2777 1.1789 0.4599 0.058 Uiso 1 1 calc R . .
H44B H 0.1612 1.1767 0.4848 0.058 Uiso 1 1 calc R . .
H44C H 0.1891 1.1855 0.4229 0.058 Uiso 1 1 calc R . .
C45 C 0.26549(16) 1.00320(12) 0.51376(7) 0.0344(4) Uani 1 1 d . . .
H45A H 0.2783 0.9427 0.5129 0.052 Uiso 1 1 calc R . .
H45B H 0.2096 1.0198 0.5414 0.052 Uiso 1 1 calc R . .
H45C H 0.3276 1.0254 0.5207 0.052 Uiso 1 1 calc R . .
C46 C 0.34428(14) 1.16604(11) 0.33531(7) 0.0299(4) Uani 1 1 d . . .
H46A H 0.3947 1.1919 0.3111 0.045 Uiso 1 1 calc R . .
H46B H 0.3088 1.2069 0.3604 0.045 Uiso 1 1 calc R . .
H46C H 0.2944 1.1456 0.3157 0.045 Uiso 1 1 calc R . .
C47 C 0.47940(15) 1.11620(12) 0.42230(7) 0.0335(4) Uani 1 1 d . . .
H47A H 0.5368 1.1442 0.4056 0.050 Uiso 1 1 calc R . .
H47B H 0.5054 1.0694 0.4437 0.050 Uiso 1 1 calc R . .
H47C H 0.4319 1.1552 0.4444 0.050 Uiso 1 1 calc R . .
C48 C 0.51400(13) 1.02956(10) 0.32185(7) 0.0240(4) Uani 1 1 d . . .
H48A H 0.4834 1.0054 0.2944 0.036 Uiso 1 1 calc R . .
H48B H 0.5570 0.9861 0.3388 0.036 Uiso 1 1 calc R . .
H48C H 0.5560 1.0718 0.3064 0.036 Uiso 1 1 calc R . .
C49 C -0.08784(12) 0.49942(9) 0.35313(6) 0.0165(3) Uani 1 1 d . . .
C50 C -0.15112(12) 0.54334(10) 0.39793(6) 0.0193(3) Uani 1 1 d . . .
C51 C -0.22057(13) 0.50364(11) 0.43165(6) 0.0251(4) Uani 1 1 d . . .
H51 H -0.2287 0.4476 0.4264 0.030 Uiso 1 1 calc R . .
C52 C -0.27825(14) 0.54634(12) 0.47324(7) 0.0309(4) Uani 1 1 d . . .
H52 H -0.3257 0.5193 0.4965 0.037 Uiso 1 1 calc R . .
C53 C -0.26683(14) 0.62782(12) 0.48092(7) 0.0322(4) Uani 1 1 d . . .
H53 H -0.3065 0.6568 0.5093 0.039 Uiso 1 1 calc R . .
C54 C -0.19758(14) 0.66748(11) 0.44721(7) 0.0299(4) Uani 1 1 d . . .
H54 H -0.1899 0.7236 0.4526 0.036 Uiso 1 1 calc R . .
C55 C -0.13960(13) 0.62555(10) 0.40573(6) 0.0236(4) Uani 1 1 d . . .
H55 H -0.0921 0.6528 0.3827 0.028 Uiso 1 1 calc R . .
C56 C -0.19382(12) 0.54488(10) 0.27832(6) 0.0201(3) Uani 1 1 d . . .
C57 C -0.17201(14) 0.63396(10) 0.26767(7) 0.0297(4) Uani 1 1 d . . .
H57A H -0.1044 0.6344 0.2473 0.045 Uiso 1 1 calc R . .
H57B H -0.1732 0.6614 0.3008 0.045 Uiso 1 1 calc R . .
H57C H -0.2244 0.6633 0.2480 0.045 Uiso 1 1 calc R . .
C58 C -0.29855(13) 0.54252(12) 0.31027(7) 0.0319(4) Uani 1 1 d . . .
H58A H -0.3521 0.5672 0.2897 0.048 Uiso 1 1 calc R . .
H58B H -0.3021 0.5738 0.3422 0.048 Uiso 1 1 calc R . .
H58C H -0.3088 0.4850 0.3194 0.048 Uiso 1 1 calc R . .
C59 C -0.19083(15) 0.50198(12) 0.22657(7) 0.0354(5) Uani 1 1 d . . .
H59A H -0.2436 0.5307 0.2069 0.053 Uiso 1 1 calc R . .
H59B H -0.2037 0.4444 0.2333 0.053 Uiso 1 1 calc R . .
H59C H -0.1233 0.5033 0.2062 0.053 Uiso 1 1 calc R . .
C60 C 0.06798(12) 0.43502(10) 0.39652(6) 0.0191(3) Uani 1 1 d . . .
C61 C 0.01956(13) 0.37317(11) 0.43488(6) 0.0257(4) Uani 1 1 d . . .
H61A H -0.0483 0.3980 0.4504 0.039 Uiso 1 1 calc R . .
H61B H 0.0631 0.3588 0.4625 0.039 Uiso 1 1 calc R . .
H61C H 0.0128 0.3231 0.4164 0.039 Uiso 1 1 calc R . .
C62 C 0.08370(14) 0.51175(11) 0.42518(7) 0.0272(4) Uani 1 1 d . . .
H62A H 0.1083 0.5532 0.3998 0.041 Uiso 1 1 calc R . .
H62B H 0.1343 0.4966 0.4494 0.041 Uiso 1 1 calc R . .
H62C H 0.0186 0.5346 0.4447 0.041 Uiso 1 1 calc R . .
C63 C 0.17118(12) 0.39458(11) 0.37044(7) 0.0253(4) Uani 1 1 d . . .
H63A H 0.1610 0.3459 0.3516 0.038 Uiso 1 1 calc R . .
H63B H 0.2162 0.3778 0.3971 0.038 Uiso 1 1 calc R . .
H63C H 0.2026 0.4342 0.3459 0.038 Uiso 1 1 calc R . .
C64 C 0.09986(14) 0.67512(11) 0.20347(7) 0.0274(4) Uani 1 1 d . . .
H64A H 0.1491 0.7143 0.1922 0.041 Uiso 1 1 calc R . .
H64B H 0.0441 0.7020 0.2280 0.041 Uiso 1 1 calc R . .
H64C H 0.0719 0.6574 0.1730 0.041 Uiso 1 1 calc R . .
C65 C 0.20483(15) 0.62030(12) 0.29767(7) 0.0349(4) Uani 1 1 d . . .
H65A H 0.2501 0.6632 0.2888 0.052 Uiso 1 1 calc R . .
H65B H 0.2410 0.5740 0.3158 0.052 Uiso 1 1 calc R . .
H65C H 0.1437 0.6434 0.3204 0.052 Uiso 1 1 calc R . .
C66 C 0.28688(15) 0.55307(12) 0.19100(8) 0.0384(5) Uani 1 1 d . . .
H66A H 0.2696 0.5331 0.1584 0.058 Uiso 1 1 calc R . .
H66B H 0.3303 0.5093 0.2075 0.058 Uiso 1 1 calc R . .
H66C H 0.3238 0.6015 0.1836 0.058 Uiso 1 1 calc R . .
C67 C 0.09873(17) 0.39151(13) 0.14771(7) 0.0413(5) Uani 1 1 d . . .
H67A H 0.1555 0.3774 0.1201 0.062 Uiso 1 1 calc R . .
H67B H 0.0948 0.4501 0.1559 0.062 Uiso 1 1 calc R . .
H67C H 0.0344 0.3809 0.1359 0.062 Uiso 1 1 calc R . .
C68 C 0.12370(17) 0.21797(13) 0.18529(9) 0.0482(6) Uani 1 1 d . . .
H68A H 0.0625 0.2133 0.1687 0.072 Uiso 1 1 calc R . .
H68B H 0.1254 0.1800 0.2155 0.072 Uiso 1 1 calc R . .
H68C H 0.1850 0.2038 0.1602 0.072 Uiso 1 1 calc R . .
C69 C 0.24953(13) 0.33008(11) 0.22712(7) 0.0311(4) Uani 1 1 d . . .
H69A H 0.3017 0.3190 0.1969 0.047 Uiso 1 1 calc R . .
H69B H 0.2613 0.2880 0.2545 0.047 Uiso 1 1 calc R . .
H69C H 0.2536 0.3849 0.2405 0.047 Uiso 1 1 calc R . .
C70 C 0.02951(14) 0.19208(11) 0.32028(7) 0.0294(4) Uani 1 1 d . . .
H70A H 0.0989 0.1853 0.3013 0.044 Uiso 0.50 1 calc PR . .
H70B H 0.0000 0.1399 0.3204 0.044 Uiso 0.50 1 calc PR . .
H70C H 0.0323 0.2075 0.3563 0.044 Uiso 0.50 1 calc PR . .
H70D H -0.0115 0.1699 0.3507 0.044 Uiso 0.50 1 calc PR . .
H70E H 0.0875 0.2153 0.3316 0.044 Uiso 0.50 1 calc PR . .
H70F H 0.0551 0.1476 0.2957 0.044 Uiso 0.50 1 calc PR . .
C71 C -0.15750(13) 0.31507(10) 0.33815(6) 0.0235(4) Uani 1 1 d . . .
H71A H -0.2054 0.3561 0.3223 0.035 Uiso 1 1 calc R . .
H71B H -0.1291 0.3410 0.3657 0.035 Uiso 1 1 calc R . .
H71C H -0.1937 0.2692 0.3532 0.035 Uiso 1 1 calc R . .
C72 C -0.11627(14) 0.23026(11) 0.23682(7) 0.0301(4) Uani 1 1 d . . .
H72A H -0.1138 0.2663 0.2056 0.045 Uiso 1 1 calc R . .
H72B H -0.1878 0.2257 0.2506 0.045 Uiso 1 1 calc R . .
H72C H -0.0809 0.1753 0.2277 0.045 Uiso 1 1 calc R . .
C73 C 0.78503(19) 0.07759(13) 0.34731(8) 0.0477(6) Uani 1 1 d . . .
H73A H 0.7694 0.1252 0.3242 0.072 Uiso 1 1 calc R . .
H73B H 0.8406 0.0877 0.3668 0.072 Uiso 1 1 calc R . .
H73C H 0.7240 0.0695 0.3718 0.072 Uiso 1 1 calc R . .
C74 C 0.81739(14) 0.00144(12) 0.31528(7) 0.0317(4) Uani 1 1 d . . .
C75 C 0.88031(15) -0.06529(14) 0.33295(8) 0.0400(5) Uani 1 1 d . . .
H75 H 0.9067 -0.0618 0.3651 0.048 Uiso 1 1 calc R . .
C76 C 0.90520(16) -0.13634(14) 0.30473(9) 0.0461(5) Uani 1 1 d . . .
H76 H 0.9484 -0.1814 0.3175 0.055 Uiso 1 1 calc R . .
C77 C 0.86784(15) -0.14260(13) 0.25805(8) 0.0408(5) Uani 1 1 d . . .
H77 H 0.8840 -0.1921 0.2389 0.049 Uiso 1 1 calc R . .
C78 C 0.80681(15) -0.07647(13) 0.23926(8) 0.0359(4) Uani 1 1 d . . .
H78 H 0.7817 -0.0801 0.2068 0.043 Uiso 1 1 calc R . .
C79 C 0.78214(14) -0.00510(12) 0.26746(7) 0.0306(4) Uani 1 1 d . . .
H79 H 0.7404 0.0403 0.2540 0.037 Uiso 1 1 calc R . .
C80 C 0.74139(17) 0.74212(14) -0.02191(8) 0.0462(5) Uani 1 1 d . . .
H80A H 0.7934 0.7537 -0.0509 0.069 Uiso 1 1 calc R . .
H80B H 0.6824 0.7849 -0.0213 0.069 Uiso 1 1 calc R . .
H80C H 0.7194 0.6880 -0.0266 0.069 Uiso 1 1 calc R . .
C81 C 0.78574(14) 0.74175(12) 0.02855(7) 0.0310(4) Uani 1 1 d . . .
C82 C 0.78718(14) 0.81470(12) 0.05414(7) 0.0320(4) Uani 1 1 d . . .
H82 H 0.7562 0.8651 0.0404 0.038 Uiso 1 1 calc R . .
C83 C 0.83236(15) 0.81585(14) 0.09893(8) 0.0413(5) Uani 1 1 d . . .
H83 H 0.8334 0.8668 0.1154 0.050 Uiso 1 1 calc R . .
C84 C 0.87605(16) 0.74356(16) 0.11995(8) 0.0469(6) Uani 1 1 d . . .
H84 H 0.9071 0.7443 0.1510 0.056 Uiso 1 1 calc R . .
C85 C 0.87457(17) 0.66978(15) 0.09573(10) 0.0523(6) Uani 1 1 d . . .
H85 H 0.9041 0.6195 0.1103 0.063 Uiso 1 1 calc R . .
C86 C 0.82995(16) 0.66905(13) 0.05006(9) 0.0414(5) Uani 1 1 d . . .
H86 H 0.8297 0.6181 0.0334 0.050 Uiso 1 1 calc R . .
C87 C 0.5735(5) 0.3419(4) 0.4422(2) 0.0637(18) Uani 0.492(3) 1 d PDU A 1
H87A H 0.5300 0.3017 0.4590 0.096 Uiso 0.492(3) 1 calc PR A 1
H87B H 0.5775 0.3852 0.4669 0.096 Uiso 0.492(3) 1 calc PR A 1
H87C H 0.6423 0.3139 0.4313 0.096 Uiso 0.492(3) 1 calc PR A 1
C88 C 0.5288(4) 0.3799(4) 0.3956(2) 0.0526(17) Uani 0.492(3) 1 d PDU A 1
C89 C 0.4827(6) 0.4625(4) 0.3981(3) 0.0553(18) Uani 0.492(3) 1 d PDU A 1
H89 H 0.4807 0.4929 0.4290 0.066 Uiso 0.492(3) 1 calc PR A 1
C90 C 0.4407(10) 0.4990(5) 0.3561(4) 0.0517(19) Uani 0.492(3) 1 d PDU A 1
H90 H 0.4123 0.5555 0.3569 0.062 Uiso 0.492(3) 1 calc PR A 1
C91 C 0.4400(4) 0.4537(4) 0.3132(3) 0.0590(14) Uani 0.492(3) 1 d PDU A 1
H91 H 0.4076 0.4787 0.2849 0.071 Uiso 0.492(3) 1 calc PR A 1
C92 C 0.4825(5) 0.3764(4) 0.3094(2) 0.0543(15) Uani 0.492(3) 1 d PDU A 1
H92 H 0.4814 0.3463 0.2788 0.065 Uiso 0.492(3) 1 calc PR A 1
C93 C 0.5282(10) 0.3405(7) 0.3503(3) 0.058(2) Uani 0.492(3) 1 d PDU A 1
H93 H 0.5611 0.2854 0.3470 0.069 Uiso 0.492(3) 1 calc PR A 1
C87A C 0.4572(8) 0.4092(8) 0.2901(4) 0.071(3) Uani 0.306(5) 1 d PDU A 2
H87D H 0.5056 0.4377 0.2662 0.106 Uiso 0.306(5) 1 calc PR A 2
H87E H 0.3874 0.4361 0.2881 0.106 Uiso 0.306(5) 1 calc PR A 2
H87F H 0.4621 0.3513 0.2803 0.106 Uiso 0.306(5) 1 calc PR A 2
C88A C 0.4812(3) 0.4132(3) 0.3426(3) 0.0643(15) Uani 0.508(3) 1 d PDU A 2
H88A H 0.4598 0.4147 0.3088 0.077 Uiso 0.203(5) 1 d PR B 2
C89A C 0.5342(11) 0.3409(6) 0.3615(4) 0.074(3) Uani 0.508(3) 1 d PDU A 2
H89A H 0.5522 0.2921 0.3418 0.089 Uiso 0.306(5) 1 d PR A 2
C90A C 0.5575(5) 0.3476(4) 0.4101(4) 0.079(2) Uani 0.508(3) 1 d PDU A 2
H90A H 0.5944 0.3003 0.4244 0.095 Uiso 0.508(3) 1 calc PR A 2
C91A C 0.5332(4) 0.4166(3) 0.4418(3) 0.0676(16) Uani 0.508(3) 1 d PDU A 2
H91A H 0.5492 0.4147 0.4766 0.081 Uiso 0.508(3) 1 calc PR A 2
C92A C 0.4861(5) 0.4863(4) 0.4210(3) 0.0613(17) Uani 0.508(3) 1 d PDU A 2
H92A H 0.4723 0.5363 0.4398 0.074 Uiso 0.508(3) 1 calc PR A 2
C93A C 0.4595(8) 0.4824(5) 0.3730(3) 0.064(2) Uani 0.508(3) 1 d PDU A 2
H93A H 0.4235 0.5305 0.3590 0.076 Uiso 0.508(3) 1 calc PR A 2
C87C C 0.5746(9) 0.2783(7) 0.3142(4) 0.054(3) Uani 0.203(5) 1 d PDU A 2
H87G H 0.5379 0.2951 0.2842 0.081 Uiso 0.203(5) 1 calc PR B 2
H87H H 0.5622 0.2220 0.3255 0.081 Uiso 0.203(5) 1 calc PR B 2
H87I H 0.6482 0.2798 0.3041 0.081 Uiso 0.203(5) 1 calc PR B 2

loop_
_atom_site_aniso_label
_atom_site_aniso_U_11
_atom_site_aniso_U_22
_atom_site_aniso_U_33
_atom_site_aniso_U_23
_atom_site_aniso_U_13
_atom_site_aniso_U_12
Si1 0.0171(2) 0.0145(2) 0.0132(2) 0.00050(16) -0.00183(16) 0.00079(16)
N1 0.0168(7) 0.0175(7) 0.0154(6) 0.0006(5) -0.0033(5) 0.0003(5)
C1 0.0175(8) 0.0145(7) 0.0149(7) 0.0022(6) -0.0006(6) -0.0022(6)
Si2 0.0229(2) 0.0244(2) 0.0231(2) 0.00789(19) 0.00043(19) -0.00134(19)
N2 0.0159(6) 0.0170(7) 0.0150(6) -0.0008(5) -0.0034(5) 0.0013(5)
C2 0.0177(8) 0.0200(8) 0.0152(8) -0.0011(6) -0.0056(6) 0.0029(6)
Si3 0.0327(3) 0.0190(2) 0.0201(2) -0.00331(18) -0.0011(2) 0.0041(2)
N3 0.0245(7) 0.0213(7) 0.0199(7) 0.0010(6) 0.0013(6) -0.0013(6)
C3 0.0205(8) 0.0237(9) 0.0180(8) 0.0004(7) -0.0038(6) 0.0005(7)
Si4 0.0261(2) 0.0166(2) 0.0254(2) 0.00247(18) -0.00348(19) -0.00348(19)
N4 0.0215(7) 0.0153(7) 0.0182(7) -0.0003(5) -0.0019(5) 0.0000(5)
C4 0.0206(9) 0.0375(10) 0.0163(8) 0.0015(7) -0.0016(7) 0.0044(7)
Si5 0.0176(2) 0.0144(2) 0.0148(2) -0.00069(16) -0.00241(16) -0.00038(17)
N5 0.0160(6) 0.0172(6) 0.0137(6) 0.0001(5) -0.0023(5) 0.0003(5)
C5 0.0252(9) 0.0338(10) 0.0194(8) -0.0087(7) -0.0087(7) 0.0106(8)
Si6 0.0212(2) 0.0183(2) 0.0236(2) 0.00361(18) -0.00021(18) -0.00239(18)
N6 0.0159(6) 0.0180(7) 0.0137(6) -0.0002(5) -0.0028(5) 0.0004(5)
C6 0.0277(9) 0.0221(9) 0.0270(9) -0.0066(7) -0.0122(7) 0.0033(7)
Si7 0.0287(3) 0.0234(2) 0.0234(2) -0.00693(19) 0.0037(2) -0.0011(2)
N7 0.0211(7) 0.0163(7) 0.0159(7) -0.0011(5) -0.0005(5) -0.0003(5)
C7 0.0197(8) 0.0221(8) 0.0209(8) -0.0004(7) -0.0053(7) 0.0004(7)
Si8 0.0225(2) 0.0151(2) 0.0206(2) -0.00064(17) -0.00496(18) -0.00178(17)
N8 0.0236(7) 0.0218(7) 0.0189(7) 0.0004(6) 0.0010(6) -0.0021(6)
C8 0.0186(8) 0.0248(9) 0.0175(8) 0.0002(6) -0.0065(6) 0.0011(7)
Si9 0.0166(2) 0.0150(2) 0.0131(2) 0.00049(16) -0.00153(16) -0.00038(16)
N9 0.0167(7) 0.0166(7) 0.0166(7) -0.0002(5) -0.0038(5) -0.0003(5)
C9 0.0281(10) 0.0428(11) 0.0178(8) 0.0010(8) -0.0076(7) 0.0023(8)
Si10 0.0224(2) 0.0206(2) 0.0202(2) 0.00221(18) -0.00052(18) -0.00522(18)
N10 0.0182(7) 0.0161(6) 0.0157(6) -0.0009(5) -0.0041(5) 0.0002(5)
C10 0.0273(10) 0.0360(11) 0.0358(10) -0.0004(8) -0.0105(8) -0.0066(8)
Si11 0.0234(2) 0.0161(2) 0.0174(2) 0.00077(17) -0.00329(18) -0.00321(18)
N11 0.0250(8) 0.0194(7) 0.0224(7) -0.0001(6) 0.0006(6) -0.0028(6)
C11 0.0288(10) 0.0322(10) 0.0334(10) -0.0037(8) -0.0152(8) 0.0096(8)
Si12 0.0281(3) 0.0199(2) 0.0186(2) -0.00279(18) 0.00295(19) 0.00026(19)
N12 0.0203(7) 0.0155(7) 0.0204(7) -0.0034(5) -0.0017(5) -0.0010(5)
C12 0.0177(8) 0.0197(8) 0.0179(8) -0.0008(6) -0.0060(6) 0.0024(6)
C13 0.0195(9) 0.0319(10) 0.0287(9) 0.0039(7) -0.0066(7) -0.0025(7)
C14 0.0318(10) 0.0312(10) 0.0205(9) -0.0047(7) -0.0112(7) 0.0071(8)
C15 0.0260(9) 0.0210(9) 0.0245(9) 0.0014(7) -0.0085(7) 0.0019(7)
C16 0.0332(11) 0.0544(13) 0.0424(12) 0.0194(10) -0.0043(9) -0.0175(10)
C17 0.0421(13) 0.0277(11) 0.0757(17) 0.0186(11) 0.0071(11) -0.0008(9)
C18 0.0569(14) 0.0575(14) 0.0247(10) 0.0112(10) 0.0030(9) -0.0153(11)
C19 0.0327(10) 0.0290(10) 0.0330(10) 0.0014(8) 0.0056(8) 0.0095(8)
C20 0.0523(13) 0.0338(11) 0.0218(9) -0.0067(8) -0.0072(9) 0.0016(9)
C21 0.0560(13) 0.0245(10) 0.0385(11) -0.0095(8) 0.0049(10) 0.0046(9)
C22 0.0405(11) 0.0224(9) 0.0384(11) 0.0083(8) -0.0087(9) -0.0043(8)
C23 0.0343(11) 0.0279(10) 0.0457(12) -0.0010(9) -0.0119(9) -0.0073(8)
C24 0.0339(10) 0.0243(9) 0.0296(10) 0.0041(7) 0.0031(8) -0.0095(8)
C25 0.0185(8) 0.0146(7) 0.0147(7) 0.0024(6) -0.0007(6) -0.0040(6)
C26 0.0174(8) 0.0208(8) 0.0152(8) -0.0010(6) -0.0042(6) 0.0023(6)
C27 0.0252(9) 0.0235(9) 0.0208(8) -0.0001(7) -0.0005(7) -0.0009(7)
C28 0.0238(9) 0.0407(11) 0.0198(9) 0.0011(8) 0.0012(7) 0.0012(8)
C29 0.0252(9) 0.0397(11) 0.0199(9) -0.0113(8) -0.0076(7) 0.0132(8)
C30 0.0279(9) 0.0241(9) 0.0281(9) -0.0078(7) -0.0107(8) 0.0055(7)
C31 0.0204(8) 0.0227(8) 0.0228(8) -0.0011(7) -0.0061(7) -0.0007(7)
C32 0.0198(8) 0.0194(8) 0.0153(8) 0.0016(6) -0.0064(6) -0.0008(6)
C33 0.0292(10) 0.0332(10) 0.0237(9) 0.0120(7) -0.0092(7) -0.0068(8)
C34 0.0258(9) 0.0229(9) 0.0271(9) -0.0014(7) -0.0105(7) -0.0028(7)
C35 0.0240(9) 0.0296(9) 0.0279(9) -0.0038(7) -0.0108(7) 0.0066(7)
C36 0.0188(8) 0.0213(8) 0.0171(8) 0.0004(6) -0.0056(6) 0.0031(6)
C37 0.0413(12) 0.0443(12) 0.0301(10) -0.0111(9) -0.0212(9) 0.0139(9)
C38 0.0180(9) 0.0405(11) 0.0365(10) 0.0125(9) -0.0037(8) 0.0022(8)
C39 0.0318(10) 0.0258(10) 0.0396(11) 0.0098(8) -0.0127(8) -0.0007(8)
C40 0.0365(11) 0.0226(9) 0.0441(12) 0.0025(8) -0.0002(9) -0.0071(8)
C41 0.0466(12) 0.0333(10) 0.0249(10) 0.0034(8) 0.0065(8) -0.0136(9)
C42 0.0323(11) 0.0410(12) 0.0466(12) 0.0017(9) -0.0096(9) -0.0119(9)
C43 0.0245(9) 0.0295(10) 0.0312(10) 0.0007(8) 0.0052(8) 0.0051(8)
C44 0.0462(12) 0.0263(10) 0.0376(11) -0.0090(8) 0.0100(9) 0.0012(9)
C45 0.0464(12) 0.0367(11) 0.0191(9) -0.0030(8) -0.0003(8) -0.0051(9)
C46 0.0345(10) 0.0229(9) 0.0302(10) 0.0057(7) -0.0020(8) 0.0009(8)
C47 0.0416(11) 0.0346(10) 0.0278(10) -0.0034(8) -0.0088(8) -0.0127(9)
C48 0.0239(9) 0.0221(9) 0.0260(9) 0.0030(7) -0.0003(7) -0.0064(7)
C49 0.0187(8) 0.0135(7) 0.0178(8) 0.0010(6) -0.0027(6) -0.0041(6)
C50 0.0188(8) 0.0217(8) 0.0170(8) -0.0020(6) -0.0049(6) 0.0025(6)
C51 0.0236(9) 0.0261(9) 0.0248(9) -0.0003(7) -0.0030(7) 0.0000(7)
C52 0.0242(9) 0.0440(11) 0.0210(9) 0.0015(8) 0.0013(7) 0.0047(8)
C53 0.0289(10) 0.0439(11) 0.0204(9) -0.0104(8) -0.0066(7) 0.0156(8)
C54 0.0330(10) 0.0273(9) 0.0297(10) -0.0113(8) -0.0128(8) 0.0081(8)
C55 0.0254(9) 0.0225(9) 0.0234(9) -0.0021(7) -0.0073(7) 0.0002(7)
C56 0.0194(8) 0.0195(8) 0.0217(8) 0.0012(6) -0.0070(6) 0.0010(6)
C57 0.0295(10) 0.0238(9) 0.0363(10) 0.0079(8) -0.0118(8) 0.0000(7)
C58 0.0189(9) 0.0364(11) 0.0388(11) 0.0100(8) -0.0049(8) 0.0011(8)
C59 0.0373(11) 0.0394(11) 0.0305(10) -0.0084(8) -0.0195(8) 0.0101(9)
C60 0.0211(8) 0.0196(8) 0.0174(8) 0.0012(6) -0.0070(6) -0.0013(6)
C61 0.0284(9) 0.0272(9) 0.0219(9) 0.0057(7) -0.0060(7) -0.0035(7)
C62 0.0318(10) 0.0259(9) 0.0263(9) -0.0021(7) -0.0135(8) -0.0027(8)
C63 0.0214(9) 0.0301(9) 0.0236(9) 0.0018(7) -0.0065(7) 0.0024(7)
C64 0.0299(10) 0.0241(9) 0.0283(9) 0.0055(7) -0.0041(8) -0.0053(7)
C65 0.0430(11) 0.0282(10) 0.0378(11) 0.0083(8) -0.0149(9) -0.0139(9)
C66 0.0312(10) 0.0305(10) 0.0486(12) 0.0071(9) 0.0105(9) -0.0027(8)
C67 0.0515(13) 0.0496(13) 0.0207(9) -0.0068(9) 0.0013(9) -0.0019(10)
C68 0.0487(13) 0.0370(12) 0.0554(14) -0.0255(10) 0.0150(11) -0.0070(10)
C69 0.0258(9) 0.0274(10) 0.0360(10) 0.0007(8) 0.0052(8) 0.0026(8)
C70 0.0318(10) 0.0229(9) 0.0332(10) 0.0021(7) -0.0074(8) 0.0005(7)
C71 0.0254(9) 0.0201(8) 0.0255(9) 0.0021(7) -0.0026(7) -0.0060(7)
C72 0.0367(10) 0.0290(10) 0.0273(9) -0.0030(8) -0.0071(8) -0.0107(8)
C73 0.0655(15) 0.0432(13) 0.0366(12) -0.0071(10) 0.0022(11) -0.0218(11)
C74 0.0334(10) 0.0341(10) 0.0285(10) -0.0003(8) 0.0033(8) -0.0154(8)
C75 0.0321(11) 0.0550(14) 0.0345(11) 0.0086(10) -0.0073(9) -0.0115(10)
C76 0.0328(11) 0.0463(13) 0.0530(14) 0.0148(11) 0.0030(10) 0.0055(10)
C77 0.0367(11) 0.0335(11) 0.0478(13) -0.0028(9) 0.0113(10) -0.0036(9)
C78 0.0317(10) 0.0459(12) 0.0297(10) -0.0053(9) 0.0010(8) -0.0067(9)
C79 0.0288(10) 0.0329(10) 0.0289(10) 0.0022(8) -0.0001(8) -0.0033(8)
C80 0.0458(13) 0.0540(14) 0.0390(12) -0.0009(10) -0.0074(10) -0.0045(11)
C81 0.0255(9) 0.0342(10) 0.0322(10) 0.0026(8) 0.0011(8) -0.0053(8)
C82 0.0272(10) 0.0325(10) 0.0324(10) 0.0020(8) 0.0081(8) -0.0009(8)
C83 0.0311(11) 0.0572(14) 0.0350(11) -0.0106(10) 0.0082(9) -0.0129(10)
C84 0.0293(11) 0.0800(18) 0.0324(11) 0.0038(11) -0.0044(9) -0.0115(11)
C85 0.0406(13) 0.0557(15) 0.0580(15) 0.0230(12) -0.0082(11) -0.0009(11)
C86 0.0418(12) 0.0313(11) 0.0505(13) 0.0024(9) -0.0050(10) -0.0044(9)
C87 0.070(4) 0.077(4) 0.051(3) 0.019(3) -0.019(3) -0.030(3)
C88 0.042(3) 0.077(4) 0.046(3) 0.038(3) -0.020(2) -0.029(3)
C89 0.048(4) 0.067(5) 0.052(4) -0.018(3) 0.011(4) -0.029(3)
C90 0.030(3) 0.041(4) 0.079(5) 0.016(3) 0.002(3) 0.002(3)
C91 0.038(3) 0.073(4) 0.069(4) 0.025(3) -0.013(3) -0.020(3)
C92 0.049(4) 0.074(4) 0.045(3) -0.007(3) -0.005(2) -0.025(3)
C93 0.037(4) 0.070(6) 0.070(4) -0.008(4) -0.015(3) -0.009(4)
C87A 0.054(6) 0.071(8) 0.080(7) -0.011(6) -0.002(6) 0.011(6)
C88A 0.031(3) 0.063(3) 0.099(4) -0.008(3) 0.003(3) -0.018(2)
C89A 0.061(6) 0.032(4) 0.136(7) -0.026(5) -0.026(6) -0.006(4)
C90A 0.058(4) 0.053(4) 0.138(7) -0.035(5) -0.041(5) -0.007(3)
C91A 0.039(3) 0.045(3) 0.120(5) -0.015(3) -0.006(3) -0.010(2)
C92A 0.048(3) 0.043(3) 0.086(5) -0.002(3) 0.024(3) -0.011(3)
C93A 0.048(8) 0.041(4) 0.091(7) 0.014(5) 0.027(6) -0.003(3)
C87C 0.060(8) 0.052(6) 0.055(7) -0.014(5) 0.005(6) -0.033(5)

loop_
_atom_type_symbol
_atom_type_description
_atom_type_scat_dispersion_real
_atom_type_scat_dispersion_imag
_atom_type_scat_source
C C 0.0033 0.0016 'International Tables Vol C Tables 4.2.6.8 and 6.1.1.4'
H H 0.0000 0.0000 'International Tables Vol C Tables 4.2.6.8 and 6.1.1.4'
N N 0.0061 0.0033 'International Tables Vol C Tables 4.2.6.8 and 6.1.1.4'
Si Si 0.0817 0.0704 'International Tables Vol C Tables 4.2.6.8 and 6.1.1.4'

loop_
_geom_angle_atom_site_label_1
_geom_angle_atom_site_label_2
_geom_angle_atom_site_label_3
_geom_angle
N3 Si1 N4 116.59(7)
N3 Si1 N2 117.46(7)
N4 Si1 N2 113.10(7)
N3 Si1 N1 118.03(7)
N4 Si1 N1 112.50(6)
N2 Si1 N1 71.24(6)
N3 Si1 C1 121.62(7)
N4 Si1 C1 121.79(6)
N2 Si1 C1 35.87(5)
N1 Si1 C1 35.63(5)
C1 N1 C8 132.10(13)
C1 N1 Si1 90.90(9)
C8 N1 Si1 135.45(10)
N1 C1 N2 106.28(13)
N1 C1 C2 126.54(13)
N2 C1 C2 127.17(13)
N1 C1 Si1 53.47(8)
N2 C1 Si1 53.31(8)
C2 C1 Si1 173.28(11)
N3 Si2 C16 113.12(8)
N3 Si2 C17 114.73(9)
C16 Si2 C17 105.52(11)
N3 Si2 C18 111.78(9)
C16 Si2 C18 105.21(10)
C17 Si2 C18 105.72(11)
C1 N2 C12 130.67(13)
C1 N2 Si1 90.82(9)
C12 N2 Si1 135.51(10)
C3 C2 C7 119.94(15)
C3 C2 C1 120.42(14)
C7 C2 C1 119.59(14)
N4 Si3 C19 112.53(8)
N4 Si3 C20 109.91(8)
C19 Si3 C20 113.52(9)
N4 Si3 C21 112.21(8)
C19 Si3 C21 103.76(9)
C20 Si3 C21 104.53(9)
Si1 N3 Si2 163.45(10)
C4 C3 C2 119.64(16)
N4 Si4 C24 114.52(7)
N4 Si4 C22 111.51(8)
C24 Si4 C22 103.81(9)
N4 Si4 C23 110.10(8)
C24 Si4 C23 105.42(9)
C22 Si4 C23 111.21(9)
Si1 N4 Si4 126.42(8)
Si1 N4 Si3 112.88(8)
Si4 N4 Si3 120.28(8)
C5 C4 C3 120.41(16)
N11 Si5 N12 115.09(7)
N11 Si5 N9 117.33(7)
N12 Si5 N9 113.37(7)
N11 Si5 N10 118.94(7)
N12 Si5 N10 113.72(7)
N9 Si5 N10 71.24(6)
N11 Si5 C49 122.14(7)
N12 Si5 C49 122.75(6)
N9 Si5 C49 35.74(6)
N10 Si5 C49 35.77(5)
C25 N5 C32 131.26(13)
C25 N5 Si9 91.00(9)
C32 N5 Si9 137.69(10)
C4 C5 C6 119.85(16)
N11 Si6 C65 112.61(8)
N11 Si6 C64 113.18(8)
C65 Si6 C64 106.64(8)
N11 Si6 C66 112.42(8)
C65 Si6 C66 107.08(10)
C64 Si6 C66 104.33(9)
C25 N6 C36 130.11(13)
C25 N6 Si9 90.83(10)
C36 N6 Si9 134.30(10)
C7 C6 C5 120.45(16)
N12 Si7 C69 111.22(8)
N12 Si7 C67 112.37(8)
C69 Si7 C67 112.98(10)
N12 Si7 C68 111.68(8)
C69 Si7 C68 104.07(10)
C67 Si7 C68 103.99(10)
Si9 N7 Si11 127.08(8)
Si9 N7 Si12 113.61(8)
Si11 N7 Si12 119.20(8)
C6 C7 C2 119.71(16)
N12 Si8 C71 113.72(7)
N12 Si8 C72 110.93(7)
C71 Si8 C72 105.14(8)
N12 Si8 C70 110.00(8)
C71 Si8 C70 106.26(8)
C72 Si8 C70 110.61(8)
Si9 N8 Si10 166.46(10)
N1 C8 C10 109.31(13)
N1 C8 C11 105.44(13)
C10 C8 C11 109.58(15)
N1 C8 C9 112.55(13)
C10 C8 C9 110.40(14)
C11 C8 C9 109.42(14)
N8 Si9 N7 116.57(7)
N8 Si9 N5 119.70(7)
N7 Si9 N5 110.73(6)
N8 Si9 N6 116.03(7)
N7 Si9 N6 114.75(7)
N5 Si9 N6 71.19(6)
N8 Si9 C25 121.84(7)
N7 Si9 C25 121.60(6)
N5 Si9 C25 35.69(5)
N6 Si9 C25 35.76(5)
C49 N9 C56 131.26(13)
C49 N9 Si5 91.06(10)
C56 N9 Si5 134.67(10)
N8 Si10 C41 111.43(8)
N8 Si10 C40 114.88(8)
C41 Si10 C40 105.21(9)
N8 Si10 C42 113.13(8)
C41 Si10 C42 106.69(10)
C40 Si10 C42 104.80(9)
C49 N10 C60 130.98(13)
C49 N10 Si5 90.57(10)
C60 N10 Si5 138.07(10)
N7 Si11 C48 113.98(7)
N7 Si11 C46 111.71(8)
C48 Si11 C46 104.95(8)
N7 Si11 C47 110.19(8)
C48 Si11 C47 104.96(9)
C46 Si11 C47 110.75(9)
Si5 N11 Si6 155.52(10)
N7 Si12 C43 113.43(8)
N7 Si12 C45 110.23(8)
C43 Si12 C45 112.93(9)
N7 Si12 C44 112.03(8)
C43 Si12 C44 101.94(9)
C45 Si12 C44 105.79(9)
Si5 N12 Si8 126.61(8)
Si5 N12 Si7 112.79(8)
Si8 N12 Si7 120.42(8)
N2 C12 C13 110.58(13)
N2 C12 C14 105.72(12)
C13 C12 C14 109.73(14)
N2 C12 C15 110.82(13)
C13 C12 C15 110.74(14)
C14 C12 C15 109.12(14)
N5 C25 N6 106.25(13)
N5 C25 C26 127.27(13)
N6 C25 C26 126.46(14)
N5 C25 Si9 53.31(8)
N6 C25 Si9 53.41(8)
C26 C25 Si9 172.64(11)
C27 C26 C31 119.68(15)
C27 C26 C25 120.95(14)
C31 C26 C25 119.36(14)
C26 C27 C28 119.85(16)
C29 C28 C27 120.41(17)
C28 C29 C30 119.95(16)
C31 C30 C29 120.04(16)
C30 C31 C26 120.07(16)
N5 C32 C34 110.98(13)
N5 C32 C33 111.09(13)
C34 C32 C33 111.13(14)
N5 C32 C35 105.56(12)
C34 C32 C35 108.43(14)
C33 C32 C35 109.45(14)
N6 C36 C39 110.07(13)
N6 C36 C37 105.01(13)
C39 C36 C37 109.44(15)
N6 C36 C38 112.21(13)
C39 C36 C38 110.17(14)
C37 C36 C38 109.80(15)
N9 C49 N10 106.36(13)
N9 C49 C50 126.92(14)
N10 C49 C50 126.65(14)
N9 C49 Si5 53.20(8)
N10 C49 Si5 53.66(8)
C50 C49 Si5 171.57(11)
C51 C50 C55 120.04(15)
C51 C50 C49 121.08(14)
C55 C50 C49 118.89(15)
C50 C51 C52 119.65(17)
C53 C52 C51 120.27(17)
C52 C53 C54 120.09(16)
C55 C54 C53 120.16(17)
C54 C55 C50 119.80(17)
N9 C56 C57 109.62(13)
N9 C56 C58 112.37(13)
C57 C56 C58 110.49(14)
N9 C56 C59 105.16(13)
C57 C56 C59 109.35(15)
C58 C56 C59 109.69(15)
N10 C60 C63 105.40(12)
N10 C60 C62 111.81(13)
C63 C60 C62 109.46(14)
N10 C60 C61 110.63(13)
C63 C60 C61 109.26(13)
C62 C60 C61 110.15(14)
C75 C74 C79 117.86(18)
C75 C74 C73 121.49(19)
C79 C74 C73 120.62(18)
C76 C75 C74 121.16(19)
C75 C76 C77 120.3(2)
C76 C77 C78 119.5(2)
C79 C78 C77 120.20(19)
C78 C79 C74 120.94(18)
C86 C81 C82 117.89(18)
C86 C81 C80 121.16(19)
C82 C81 C80 120.91(18)
C83 C82 C81 121.55(19)
C84 C83 C82 120.2(2)
C83 C84 C85 119.6(2)
C84 C85 C86 120.0(2)
C81 C86 C85 120.8(2)
C93 C88 C89 116.7(6)
C93 C88 C87 124.8(7)
C89 C88 C87 118.5(6)
C90 C89 C88 119.8(7)
C91 C90 C89 119.3(7)
C92 C91 C90 122.4(6)
C91 C92 C93 118.7(7)
C88 C93 C92 122.9(9)
C93A C88A C89A 119.9(7)
C93A C88A C87A 124.8(7)
C89A C88A C87A 115.3(8)
C90A C89A C88A 113.6(7)
C90A C89A C87C 134.8(9)
C88A C89A C87C 109.8(8)
C89A C90A C91A 126.9(8)
C92A C91A C90A 117.4(7)
C93A C92A C91A 117.8(6)
C92A C93A C88A 124.2(7)

loop_
_geom_bond_atom_site_label_1
_geom_bond_atom_site_label_2
_geom_bond_distance
Si1 N3 1.5885(14)
Si1 N4 1.7220(13)
Si1 N2 1.8324(14)
Si1 N1 1.8363(13)
Si1 C1 2.2849(16)
N1 C1 1.3313(19)
N1 C8 1.4850(19)
C1 N2 1.3391(19)
C1 C2 1.490(2)
Si2 N3 1.6577(14)
Si2 C16 1.872(2)
Si2 C17 1.874(2)
Si2 C18 1.879(2)
N2 C12 1.4855(19)
C2 C3 1.392(2)
C2 C7 1.395(2)
Si3 N4 1.7754(14)
Si3 C19 1.857(2)
Si3 C20 1.8637(19)
Si3 C21 1.8825(19)
C3 C4 1.389(2)
Si4 N4 1.7530(14)
Si4 C24 1.8642(19)
Si4 C22 1.8696(18)
Si4 C23 1.8724(19)
C4 C5 1.383(3)
Si5 N11 1.5949(15)
Si5 N12 1.7187(13)
Si5 N9 1.8324(14)
Si5 N10 1.8431(13)
Si5 C49 2.2879(17)
N5 C25 1.336(2)
N5 C32 1.4842(19)
N5 Si9 1.8362(13)
C5 C6 1.385(3)
Si6 N11 1.6587(15)
Si6 C65 1.8776(19)
Si6 C64 1.8798(18)
Si6 C66 1.8807(19)
N6 C25 1.3380(19)
N6 C36 1.4888(19)
N6 Si9 1.8384(14)
C6 C7 1.384(2)
Si7 N12 1.7714(14)
Si7 C69 1.8586(19)
Si7 C67 1.865(2)
Si7 C68 1.879(2)
N7 Si9 1.7252(13)
N7 Si11 1.7510(14)
N7 Si12 1.7709(14)
Si8 N12 1.7551(14)
Si8 C71 1.8602(18)
Si8 C72 1.8716(18)
Si8 C70 1.8716(18)
N8 Si9 1.5898(14)
N8 Si10 1.6576(14)
C8 C10 1.524(2)
C8 C11 1.528(2)
C8 C9 1.529(2)
Si9 C25 2.2894(16)
N9 C49 1.3365(19)
N9 C56 1.4849(19)
Si10 C41 1.8768(18)
Si10 C40 1.8781(19)
Si10 C42 1.879(2)
N10 C49 1.338(2)
N10 C60 1.4869(19)
Si11 C48 1.8575(18)
Si11 C46 1.8701(17)
Si11 C47 1.8725(18)
Si12 C43 1.8576(19)
Si12 C45 1.8599(18)
Si12 C44 1.8801(19)
C12 C13 1.523(2)
C12 C14 1.527(2)
C12 C15 1.527(2)
C25 C26 1.490(2)
C26 C27 1.388(2)
C26 C31 1.394(2)
C27 C28 1.389(2)
C28 C29 1.380(3)
C29 C30 1.387(3)
C30 C31 1.386(2)
C32 C34 1.523(2)
C32 C33 1.526(2)
C32 C35 1.530(2)
C36 C39 1.520(2)
C36 C37 1.524(2)
C36 C38 1.527(2)
C49 C50 1.489(2)
C50 C51 1.388(2)
C50 C55 1.393(2)
C51 C52 1.391(2)
C52 C53 1.380(3)
C53 C54 1.386(3)
C54 C55 1.385(2)
C56 C57 1.524(2)
C56 C58 1.526(2)
C56 C59 1.527(2)
C60 C63 1.527(2)
C60 C62 1.527(2)
C60 C61 1.528(2)
C73 C74 1.504(3)
C74 C75 1.387(3)
C74 C79 1.390(3)
C75 C76 1.374(3)
C76 C77 1.375(3)
C77 C78 1.378(3)
C78 C79 1.378(3)
C80 C81 1.499(3)
C81 C86 1.385(3)
C81 C82 1.386(3)
C82 C83 1.374(3)
C83 C84 1.372(3)
C84 C85 1.380(3)
C85 C86 1.389(3)
C87 C88 1.493(6)
C88 C93 1.358(9)
C88 C89 1.407(9)
C89 C90 1.369(8)
C90 C91 1.357(9)
C91 C92 1.315(8)
C92 C93 1.365(9)
C87A C88A 1.438(11)
C88A C93A 1.379(8)
C88A C89A 1.400(9)
C89A C90A 1.343(9)
C89A C87C 1.617(12)
C90A C91A 1.397(7)
C91A C92A 1.355(7)
C92A C93A 1.339(9)
